data_1528703
loop_
_publ_author_name
'Longo, J.M.'
'Raccah, P.H.'

_publ_section_title
;
 The structure of La2 Cu O4 and La Sr V O4
;
_journal_name_full 'Journal of Solid State Chemistry'
_journal_page_first 526
_journal_page_last 531
_journal_volume 6
_journal_year 1973
_chemical_formula_sum 'Cu La2 O4'
_chemical_name_systematic 'La2 (Cu O4)'
_space_group_IT_number 69
_symmetry_space_group_name_Hall '-F 2 2'
_symmetry_space_group_name_H-M 'F m m m'
_cell_angle_alpha 90
_cell_angle_beta 90
_cell_angle_gamma 90
_cell_formula_units_Z 4
_cell_length_a 5.365
_cell_length_b 5.409
_cell_length_c 13.17
_cell_volume 382.184
_citation_journal_id_ASTM JSSCBI
_cod_data_source_file Longo_JSSCBI_1973_1985.cif
_cod_data_source_block Cu1La2O4
_cod_original_formula_sum 'Cu1 La2 O4'
_cod_database_code 1528703

loop_
_symmetry_equiv_pos_as_xyz
x,y,z
-x,-y,z
x,-y,-z
-x,y,-z
-x,-y,-z
x,y,-z
-x,y,z
x,-y,z
x,y+1/2,z+1/2
-x,-y+1/2,z+1/2
x,-y+1/2,-z+1/2
-x,y+1/2,-z+1/2
-x,-y+1/2,-z+1/2
x,y+1/2,-z+1/2
-x,y+1/2,z+1/2
x,-y+1/2,z+1/2
x+1/2,y,z+1/2
-x+1/2,-y,z+1/2
x+1/2,-y,-z+1/2
-x+1/2,y,-z+1/2
-x+1/2,-y,-z+1/2
x+1/2,y,-z+1/2
-x+1/2,y,z+1/2
x+1/2,-y,z+1/2
x+1/2,y+1/2,z
-x+1/2,-y+1/2,z
x+1/2,-y+1/2,-z
-x+1/2,y+1/2,-z
-x+1/2,-y+1/2,-z
x+1/2,y+1/2,-z
-x+1/2,y+1/2,z
x+1/2,-y+1/2,z

loop_
_atom_site_label
_atom_site_type_symbol
_atom_site_fract_x
_atom_site_fract_y
_atom_site_fract_z
_atom_site_occupancy
_atom_site_U_iso_or_equiv
O2 O-2 0.25 0.25 0 1 0.0
O1 O-2 0 0 0.182 1 0.0
Cu1 Cu+2 0 0 0 1 0.0
La1 La+3 0 0 0.362 1 0.0
